data_7129242
loop_
_publ_author_name
'Guthardt, Robin'
'Blanckenberg, Johannes'
'Bruhn, Clemens'
'Siemeling, Ulrich'

_publ_section_title
;
 Planar-chiral 1,1&#x2019;-diaminoferrocenes
;
_journal_name_full 'Chemical Communications'
_journal_paper_doi 10.1039/D1CC05287J
_journal_year 2021
_chemical_absolute_configuration unk
_chemical_formula_moiety 'C24 H39 Fe N2 Si, C H2 Cl2, B F4'
_chemical_formula_sum 'C25 H41 B Cl2 F4 Fe N2 Si'
_chemical_formula_weight 611.25
_space_group_crystal_system monoclinic
_space_group_IT_number 4
_space_group_name_Hall 'P 2yb'
_space_group_name_H-M_alt 'P 1 21 1'
_atom_sites_solution_hydrogens geom
_audit_creation_date 2020-02-26
_audit_creation_method
;
Olex2 1.2
(compiled 2018.05.29 svn.r3508 for OlexSys, GUI svn.r5506)
;
_audit_update_record
;
2021-09-09 deposited with the CCDC.	2021-11-15 downloaded from the CCDC.
;
_cell_angle_alpha 90
_cell_angle_beta 108.155(2)
_cell_angle_gamma 90
_cell_formula_units_Z 2
_cell_length_a 10.3039(3)
_cell_length_b 12.9444(4)
_cell_length_c 11.8996(3)
_cell_measurement_reflns_used 31410
_cell_measurement_temperature 100(2)
_cell_measurement_theta_max 71.38
_cell_measurement_theta_min 3.91
_cell_volume 1508.13(8)
_computing_molecular_graphics 'Olex2 (Dolomanov et al., 2009)'
_computing_publication_material 'Olex2 (Dolomanov et al., 2009)'
_computing_structure_refinement 'ShelXL (Sheldrick, 2015)'
_diffrn_ambient_temperature 100
_diffrn_detector Pilatus200K
_diffrn_detector_area_resol_mean 5.81
_diffrn_detector_type 'DECTRIS PILATUS 200K'
_diffrn_measured_fraction_theta_full 0.999
_diffrn_measured_fraction_theta_max 0.985
_diffrn_measurement_details
;
 2012 frames, detector distance = 40 mm
;
_diffrn_measurement_device 'Eulerian 4-circle diffractometer'
_diffrn_measurement_device_type 'STOE STADIVARI'
_diffrn_measurement_method 'rotation method, \w scans'
_diffrn_radiation_collimation '1.2 mm, 0.6 diameter'
_diffrn_radiation_monochromator 'Graded multilayer mirror'
_diffrn_radiation_polarisn_norm 0
_diffrn_radiation_probe x-ray
_diffrn_radiation_type CuK\a
_diffrn_radiation_wavelength 1.54186
_diffrn_reflns_av_R_equivalents 0.0173
_diffrn_reflns_av_unetI/netI 0.0154
_diffrn_reflns_Laue_measured_fraction_full 0.999
_diffrn_reflns_Laue_measured_fraction_max 0.985
_diffrn_reflns_limit_h_max 6
_diffrn_reflns_limit_h_min -12
_diffrn_reflns_limit_k_max 14
_diffrn_reflns_limit_k_min -15
_diffrn_reflns_limit_l_max 14
_diffrn_reflns_limit_l_min -13
_diffrn_reflns_number 14649
_diffrn_reflns_point_group_measured_fraction_full 0.950
_diffrn_reflns_point_group_measured_fraction_max 0.925
_diffrn_reflns_theta_full 67.686
_diffrn_reflns_theta_max 70.903
_diffrn_reflns_theta_min 3.909
_diffrn_source Cu-Genix
_diffrn_source_current 0.600
_diffrn_source_power 0.030
_diffrn_source_voltage 50
_exptl_absorpt_coefficient_mu 6.379
_exptl_absorpt_correction_T_max 0.6309
_exptl_absorpt_correction_T_min 0.1016
_exptl_absorpt_correction_type multi-scan
_exptl_absorpt_process_details
;
STOE X-Red32, absorption correction by Gaussian integration, analogous to
P. Coppens, "The Evaluation of Absorption and Extinction in Single-Crystal
Structure Analysis", published in: F. R. Ahmed (Editor), "Crystallographic
Computing", Munksgaard, Copenhagen (1970), 255 - 270.
Afterwards scaling of reflection intensities was performed within STOE LANA.
J. Koziskova, F. Hahn, J. Richter, J. Kozisek, "Comparison of different
absorption corrections on the model structure of tetrakis(\m~2~-acetato)-
diaqua-di-copper(II)", Acta Chimica Slovaca, vol. 9, no. 2, 2016, pp. 136 - 140.
;
_exptl_crystal_colour yellow
_exptl_crystal_colour_primary yellow
_exptl_crystal_density_diffrn 1.346
_exptl_crystal_description plate
_exptl_crystal_F_000 640
_exptl_crystal_size_max 0.2
_exptl_crystal_size_mid 0.133
_exptl_crystal_size_min 0.06
_refine_diff_density_max 0.519
_refine_diff_density_min -0.371
_refine_diff_density_rms 0.049
_refine_ls_abs_structure_details
;
 Classical Flack method preferred over Parsons because s.u. lower.
;
_refine_ls_abs_structure_Flack -0.008(4)
_refine_ls_extinction_method none
_refine_ls_goodness_of_fit_ref 1.041
_refine_ls_hydrogen_treatment constr
_refine_ls_matrix_type full
_refine_ls_number_parameters 334
_refine_ls_number_reflns 5387
_refine_ls_number_restraints 1
_refine_ls_restrained_S_all 1.041
_refine_ls_R_factor_all 0.0298
_refine_ls_R_factor_gt 0.0287
_refine_ls_shift/su_max 0.000
_refine_ls_shift/su_mean 0.000
_refine_ls_structure_factor_coef Fsqd
_refine_ls_weighting_details 'w=1/[\s^2^(Fo^2^)+(0.0506P)^2^+0.5857P] where P=(Fo^2^+2Fc^2^)/3'
_refine_ls_weighting_scheme calc
_refine_ls_wR_factor_gt 0.0749
_refine_ls_wR_factor_ref 0.0757
_reflns_Friedel_coverage 0.793
_reflns_Friedel_fraction_full 0.895
_reflns_Friedel_fraction_max 0.858
_reflns_number_gt 5250
_reflns_number_total 5387
_reflns_threshold_expression 'I > 2\s(I)'
_cod_data_source_file d1cc05287j2.cif
_cod_data_source_block sv0854
_cod_database_code 7129242
_shelx_shelxl_version_number 2014/7
_shelx_space_group_comment
;
The symmetry employed for this shelxl refinement is uniquely defined
by the following loop, which should always be used as a source of
symmetry information in preference to the above space-group names.
They are only intended as comments.
;
_shelx_estimated_absorpt_t_max 0.701
_shelx_estimated_absorpt_t_min 0.362
_olex2_refinement_description
;
1. Fixed Uiso
 At 1.2 times of:
  All C(H) groups, All C(H,H) groups
 At 1.5 times of:
  All C(H,H,H) groups
2.a Secondary CH2 refined with riding coordinates:
 C12(H12A,H12B), C17(H17A,H17B), C25(H25A,H25B)
2.b Aromatic/amide H refined with riding coordinates:
 C1(H1), C3(H3), C4(H4), C5(H5), C6(H6), C9(H9), C10(H10), C11(H11)
2.c Idealised Me refined as rotating group:
 C14(H14A,H14B,H14C), C15(H15A,H15B,H15C), C16(H16A,H16B,H16C), C19(H19A,H19B,
 H19C), C20(H20A,H20B,H20C), C21(H21A,H21B,H21C), C22(H22A,H22B,H22C), C23(H23A,
 H23B,H23C), C24(H24A,H24B,H24C)
;
_olex2_submission_special_instructions 'No special instructions were received'

loop_
_space_group_symop_operation_xyz
'x, y, z'
'-x, y+1/2, -z'

loop_
_atom_site_label
_atom_site_type_symbol
_atom_site_fract_x
_atom_site_fract_y
_atom_site_fract_z
_atom_site_U_iso_or_equiv
_atom_site_adp_type
_atom_site_occupancy
_atom_site_site_symmetry_order
_atom_site_calc_flag
_atom_site_refinement_flags_posn
_atom_site_refinement_flags_adp
_atom_site_refinement_flags_occupancy
_atom_site_disorder_assembly
_atom_site_disorder_group
Fe1 Fe 0.64863(4) 0.23098(3) 0.34393(4) 0.01635(12) Uani 1 1 d . . . . .
Si1 Si 0.38228(8) 0.39496(6) 0.18014(7) 0.02016(18) Uani 1 1 d . . . . .
N1 N 0.7552(2) 0.41434(19) 0.4957(2) 0.0184(5) Uani 1 1 d . . . . .
N2 N 0.7339(2) 0.44022(19) 0.2905(2) 0.0184(5) Uani 1 1 d . . . . .
C1 C 0.7605(3) 0.4679(2) 0.4031(3) 0.0194(6) Uani 1 1 d . . . . .
H1 H 0.7878 0.5378 0.4194 0.023 Uiso 1 1 calc R . . . .
C2 C 0.7139(3) 0.3080(2) 0.4929(3) 0.0196(6) Uani 1 1 d . . . . .
C3 C 0.5768(3) 0.2741(2) 0.4781(3) 0.0205(6) Uani 1 1 d . . . . .
H3 H 0.5003 0.3167 0.4735 0.025 Uiso 1 1 calc R . . . .
C4 C 0.5778(3) 0.1642(2) 0.4716(3) 0.0225(6) Uani 1 1 d . . . . .
H4 H 0.5006 0.1206 0.4602 0.027 Uiso 1 1 calc R . . . .
C5 C 0.7139(3) 0.1303(3) 0.4852(3) 0.0216(6) Uani 1 1 d . . . . .
H5 H 0.7426 0.0606 0.4846 0.026 Uiso 1 1 calc R . . . .
C6 C 0.7991(3) 0.2194(2) 0.4997(2) 0.0195(6) Uani 1 1 d . . . . .
H6 H 0.8947 0.2198 0.5117 0.023 Uiso 1 1 calc R . . . .
C7 C 0.6824(3) 0.3410(2) 0.2434(2) 0.0177(6) Uani 1 1 d . . . . .
C8 C 0.5390(3) 0.3147(2) 0.1992(3) 0.0186(6) Uani 1 1 d . . . . .
C9 C 0.5369(3) 0.2068(2) 0.1693(3) 0.0212(6) Uani 1 1 d . . . . .
H9 H 0.4568 0.1661 0.1392 0.025 Uiso 1 1 calc R . . . .
C10 C 0.6729(3) 0.1700(3) 0.1917(3) 0.0238(6) Uani 1 1 d . . . . .
H10 H 0.6983 0.1016 0.1787 0.029 Uiso 1 1 calc R . . . .
C11 C 0.7641(3) 0.2531(2) 0.2369(3) 0.0210(6) Uani 1 1 d . . . . .
H11 H 0.8610 0.2509 0.2586 0.025 Uiso 1 1 calc R . . . .
C12 C 0.7781(3) 0.4715(2) 0.6087(3) 0.0216(6) Uani 1 1 d . . . . .
H12A H 0.7131 0.4446 0.6478 0.026 Uiso 1 1 calc R . . . .
H12B H 0.7552 0.5450 0.5896 0.026 Uiso 1 1 calc R . . . .
C13 C 0.9228(3) 0.4661(2) 0.6979(3) 0.0244(7) Uani 1 1 d . . . . .
C14 C 0.9512(4) 0.3612(3) 0.7582(3) 0.0407(10) Uani 1 1 d . . . . .
H14A H 0.8780 0.3441 0.7915 0.061 Uiso 1 1 calc GR . . . .
H14B H 1.0386 0.3635 0.8218 0.061 Uiso 1 1 calc GR . . . .
H14C H 0.9553 0.3085 0.7003 0.061 Uiso 1 1 calc GR . . . .
C15 C 0.9261(4) 0.5489(3) 0.7910(3) 0.0310(7) Uani 1 1 d . . . . .
H15A H 1.0162 0.5493 0.8511 0.047 Uiso 1 1 calc GR . . . .
H15B H 0.8561 0.5336 0.8285 0.047 Uiso 1 1 calc GR . . . .
H15C H 0.9081 0.6168 0.7528 0.047 Uiso 1 1 calc GR . . . .
C16 C 1.0290(3) 0.4920(3) 0.6380(3) 0.0360(8) Uani 1 1 d . . . . .
H16A H 1.0249 0.4409 0.5763 0.054 Uiso 1 1 calc GR . . . .
H16B H 1.1201 0.4911 0.6967 0.054 Uiso 1 1 calc GR . . . .
H16C H 1.0106 0.5609 0.6024 0.054 Uiso 1 1 calc GR . . . .
C17 C 0.7343(3) 0.5233(2) 0.2044(3) 0.0213(6) Uani 1 1 d . . . . .
H17A H 0.7213 0.5903 0.2395 0.026 Uiso 1 1 calc R . . . .
H17B H 0.6547 0.5127 0.1329 0.026 Uiso 1 1 calc R . . . .
C18 C 0.8628(3) 0.5312(3) 0.1655(3) 0.0235(7) Uani 1 1 d . . . . .
C19 C 0.8761(4) 0.4399(3) 0.0883(3) 0.0334(8) Uani 1 1 d . . . . .
H19A H 0.8957 0.3769 0.1363 0.050 Uiso 1 1 calc GR . . . .
H19B H 0.9507 0.4531 0.0554 0.050 Uiso 1 1 calc GR . . . .
H19C H 0.7904 0.4312 0.0236 0.050 Uiso 1 1 calc GR . . . .
C20 C 0.9902(3) 0.5407(3) 0.2732(3) 0.0312(8) Uani 1 1 d . . . . .
H20A H 0.9786 0.5980 0.3230 0.047 Uiso 1 1 calc GR . . . .
H20B H 1.0699 0.5537 0.2470 0.047 Uiso 1 1 calc GR . . . .
H20C H 1.0038 0.4763 0.3188 0.047 Uiso 1 1 calc GR . . . .
C21 C 0.8432(4) 0.6304(3) 0.0919(3) 0.0345(8) Uani 1 1 d . . . . .
H21A H 0.7610 0.6242 0.0232 0.052 Uiso 1 1 calc GR . . . .
H21B H 0.9229 0.6413 0.0650 0.052 Uiso 1 1 calc GR . . . .
H21C H 0.8333 0.6892 0.1405 0.052 Uiso 1 1 calc GR . . . .
C22 C 0.2482(3) 0.3081(3) 0.2014(3) 0.0301(7) Uani 1 1 d . . . . .
H22A H 0.2241 0.2561 0.1385 0.045 Uiso 1 1 calc GR . . . .
H22B H 0.1670 0.3488 0.1986 0.045 Uiso 1 1 calc GR . . . .
H22C H 0.2827 0.2737 0.2784 0.045 Uiso 1 1 calc GR . . . .
C23 C 0.4152(3) 0.5044(3) 0.2871(3) 0.0272(7) Uani 1 1 d . . . . .
H23A H 0.4450 0.4773 0.3680 0.041 Uiso 1 1 calc GR . . . .
H23B H 0.3312 0.5446 0.2743 0.041 Uiso 1 1 calc GR . . . .
H23C H 0.4868 0.5489 0.2752 0.041 Uiso 1 1 calc GR . . . .
C24 C 0.3273(4) 0.4477(3) 0.0264(3) 0.0329(8) Uani 1 1 d . . . . .
H24A H 0.3988 0.4930 0.0158 0.049 Uiso 1 1 calc GR . . . .
H24B H 0.2427 0.4872 0.0130 0.049 Uiso 1 1 calc GR . . . .
H24C H 0.3114 0.3906 -0.0303 0.049 Uiso 1 1 calc GR . . . .
Cl1 Cl 0.56068(14) 0.25160(8) -0.09945(9) 0.0567(3) Uani 1 1 d . . . . .
Cl2 Cl 0.51867(11) 0.44699(7) -0.22711(9) 0.0426(2) Uani 1 1 d . . . . .
C25 C 0.4912(5) 0.3127(3) -0.2357(4) 0.0479(11) Uani 1 1 d . . . . .
H25A H 0.3918 0.2990 -0.2651 0.057 Uiso 1 1 calc R . . . .
H25B H 0.5325 0.2830 -0.2933 0.057 Uiso 1 1 calc R . . . .
F1 F 0.7129(3) 0.69851(18) 0.5035(3) 0.0615(9) Uani 1 1 d . . . . .
F2 F 0.9221(2) 0.7739(3) 0.5776(2) 0.0602(8) Uani 1 1 d . . . . .
F3 F 0.7381(2) 0.86692(15) 0.4754(2) 0.0409(5) Uani 1 1 d . . . . .
F4 F 0.8292(2) 0.7475(2) 0.3819(2) 0.0519(6) Uani 1 1 d . . . . .
B1 B 0.8013(4) 0.7727(3) 0.4859(4) 0.0258(7) Uani 1 1 d . . . . .

loop_
_atom_site_aniso_label
_atom_site_aniso_U_11
_atom_site_aniso_U_22
_atom_site_aniso_U_33
_atom_site_aniso_U_23
_atom_site_aniso_U_13
_atom_site_aniso_U_12
Fe1 0.0167(2) 0.0117(2) 0.0200(2) 0.00095(18) 0.00466(15) 0.00001(18)
Si1 0.0180(4) 0.0160(4) 0.0251(4) 0.0003(3) 0.0047(3) 0.0018(3)
N1 0.0200(12) 0.0136(13) 0.0204(12) -0.0016(9) 0.0046(9) -0.0002(9)
N2 0.0196(12) 0.0133(12) 0.0217(12) 0.0012(10) 0.0059(9) -0.0010(9)
C1 0.0182(14) 0.0138(15) 0.0247(15) 0.0001(11) 0.0044(11) -0.0004(10)
C2 0.0190(14) 0.0168(16) 0.0230(15) 0.0021(11) 0.0065(11) -0.0005(11)
C3 0.0204(15) 0.0186(15) 0.0229(14) 0.0025(12) 0.0075(12) -0.0002(11)
C4 0.0239(16) 0.0188(16) 0.0247(15) 0.0033(12) 0.0078(12) -0.0030(12)
C5 0.0250(16) 0.0154(16) 0.0233(15) 0.0034(12) 0.0061(13) 0.0013(12)
C6 0.0204(13) 0.0168(15) 0.0197(13) 0.0041(12) 0.0037(10) 0.0031(12)
C7 0.0200(14) 0.0137(14) 0.0184(13) 0.0022(11) 0.0045(11) -0.0006(11)
C8 0.0219(15) 0.0147(15) 0.0179(14) -0.0004(11) 0.0045(11) -0.0004(11)
C9 0.0218(14) 0.0173(17) 0.0221(14) -0.0009(11) 0.0033(11) 0.0005(11)
C10 0.0312(17) 0.0164(16) 0.0240(15) -0.0018(12) 0.0086(13) 0.0038(12)
C11 0.0221(14) 0.0198(17) 0.0233(14) 0.0022(11) 0.0103(11) 0.0029(11)
C12 0.0256(16) 0.0162(16) 0.0227(15) -0.0033(12) 0.0070(12) 0.0013(11)
C13 0.0258(16) 0.0184(16) 0.0253(15) -0.0045(13) 0.0025(13) 0.0018(12)
C14 0.051(2) 0.026(2) 0.0316(18) -0.0011(15) -0.0070(16) 0.0085(16)
C15 0.0367(19) 0.0250(19) 0.0275(17) -0.0073(14) 0.0045(14) 0.0012(14)
C16 0.0209(16) 0.044(2) 0.041(2) -0.0175(17) 0.0071(15) -0.0067(15)
C17 0.0222(15) 0.0150(15) 0.0237(15) 0.0038(11) 0.0029(12) -0.0011(11)
C18 0.0257(16) 0.0198(17) 0.0235(15) 0.0028(12) 0.0057(12) -0.0048(11)
C19 0.040(2) 0.032(2) 0.0321(18) -0.0032(15) 0.0174(15) -0.0076(15)
C20 0.0240(17) 0.035(2) 0.0320(18) 0.0023(15) 0.0055(14) -0.0049(14)
C21 0.0343(19) 0.032(2) 0.0364(19) 0.0108(16) 0.0104(15) -0.0057(15)
C22 0.0245(16) 0.0253(18) 0.0412(19) -0.0031(14) 0.0113(14) -0.0035(13)
C23 0.0262(16) 0.0207(17) 0.0341(17) -0.0018(14) 0.0086(14) 0.0051(13)
C24 0.0296(18) 0.034(2) 0.0305(17) 0.0060(15) 0.0029(14) 0.0061(14)
Cl1 0.0899(8) 0.0376(6) 0.0342(5) 0.0048(4) 0.0073(5) -0.0006(5)
Cl2 0.0518(6) 0.0257(5) 0.0594(6) 0.0015(4) 0.0304(5) -0.0001(4)
C25 0.074(3) 0.028(2) 0.036(2) 0.0020(17) 0.008(2) -0.0081(19)
F1 0.0490(15) 0.0264(13) 0.126(3) 0.0235(14) 0.0510(17) 0.0045(10)
F2 0.0305(12) 0.094(2) 0.0500(14) -0.0039(14) 0.0043(10) 0.0202(12)
F3 0.0459(13) 0.0182(11) 0.0576(14) -0.0013(9) 0.0145(11) 0.0038(8)
F4 0.0472(13) 0.0622(18) 0.0521(13) -0.0218(13) 0.0240(11) -0.0049(12)
B1 0.0222(17) 0.0176(17) 0.039(2) 0.0025(15) 0.0123(15) 0.0028(13)

loop_
_atom_type_symbol
_atom_type_description
_atom_type_scat_dispersion_real
_atom_type_scat_dispersion_imag
_atom_type_scat_source
C C 0.0181 0.0091 'International Tables Vol C Tables 4.2.6.8 and 6.1.1.4'
H H 0.0000 0.0000 'International Tables Vol C Tables 4.2.6.8 and 6.1.1.4'
B B 0.0090 0.0039 'International Tables Vol C Tables 4.2.6.8 and 6.1.1.4'
Cl Cl 0.3639 0.7018 'International Tables Vol C Tables 4.2.6.8 and 6.1.1.4'
F F 0.0727 0.0534 'International Tables Vol C Tables 4.2.6.8 and 6.1.1.4'
Fe Fe -1.1336 3.1974 'International Tables Vol C Tables 4.2.6.8 and 6.1.1.4'
N N 0.0311 0.0180 'International Tables Vol C Tables 4.2.6.8 and 6.1.1.4'
Si Si 0.2541 0.3302 'International Tables Vol C Tables 4.2.6.8 and 6.1.1.4'

loop_
_geom_angle_atom_site_label_1
_geom_angle_atom_site_label_2
_geom_angle_atom_site_label_3
_geom_angle
_geom_angle_site_symmetry_1
_geom_angle_site_symmetry_3
_geom_angle_publ_flag
C2 Fe1 C3 42.07(12) . . ?
C2 Fe1 C4 69.42(13) . . ?
C2 Fe1 C5 69.64(12) . . ?
C2 Fe1 C6 42.12(12) . . ?
C2 Fe1 C8 115.76(12) . . ?
C2 Fe1 C9 156.21(12) . . ?
C2 Fe1 C10 152.58(13) . . ?
C2 Fe1 C11 113.29(13) . . ?
C3 Fe1 C4 40.61(12) . . ?
C3 Fe1 C5 68.93(13) . . ?
C3 Fe1 C8 105.91(12) . . ?
C3 Fe1 C9 127.38(12) . . ?
C3 Fe1 C10 165.34(13) . . ?
C5 Fe1 C4 40.45(13) . . ?
C6 Fe1 C3 70.29(12) . . ?
C6 Fe1 C4 68.91(12) . . ?
C6 Fe1 C5 40.87(13) . . ?
C6 Fe1 C8 151.09(12) . . ?
C6 Fe1 C9 160.47(12) . . ?
C6 Fe1 C10 120.66(13) . . ?
C7 Fe1 C2 96.13(12) . . ?
C7 Fe1 C3 117.19(13) . . ?
C7 Fe1 C4 157.30(13) . . ?
C7 Fe1 C5 151.67(13) . . ?
C7 Fe1 C6 112.54(12) . . ?
C7 Fe1 C8 42.19(12) . . ?
C7 Fe1 C9 69.18(12) . . ?
C7 Fe1 C10 69.41(13) . . ?
C7 Fe1 C11 42.18(12) . . ?
C8 Fe1 C4 127.57(13) . . ?
C8 Fe1 C5 166.14(12) . . ?
C8 Fe1 C9 41.02(12) . . ?
C8 Fe1 C10 69.53(12) . . ?
C9 Fe1 C4 117.57(13) . . ?
C9 Fe1 C5 131.44(12) . . ?
C10 Fe1 C4 130.74(13) . . ?
C10 Fe1 C5 112.05(13) . . ?
C10 Fe1 C9 40.41(12) . . ?
C11 Fe1 C3 152.48(13) . . ?
C11 Fe1 C4 159.41(12) . . ?
C11 Fe1 C5 119.80(12) . . ?
C11 Fe1 C6 98.93(12) . . ?
C11 Fe1 C8 70.93(12) . . ?
C11 Fe1 C9 68.83(12) . . ?
C11 Fe1 C10 40.72(13) . . ?
C22 Si1 C8 107.32(15) . . ?
C22 Si1 C23 110.58(16) . . ?
C22 Si1 C24 110.05(17) . . ?
C23 Si1 C8 111.84(14) . . ?
C23 Si1 C24 109.03(17) . . ?
C24 Si1 C8 107.97(15) . . ?
C1 N1 C2 125.0(3) . . ?
C1 N1 C12 117.3(3) . . ?
C2 N1 C12 117.3(2) . . ?
C1 N2 C7 124.7(2) . . ?
C1 N2 C17 117.1(2) . . ?
C7 N2 C17 117.3(2) . . ?
N1 C1 N2 130.7(3) . . ?
N1 C1 H1 114.7 . . ?
N2 C1 H1 114.7 . . ?
N1 C2 Fe1 121.5(2) . . ?
C3 C2 Fe1 71.72(18) . . ?
C3 C2 N1 124.6(3) . . ?
C6 C2 Fe1 71.07(17) . . ?
C6 C2 N1 126.4(3) . . ?
C6 C2 C3 108.9(3) . . ?
Fe1 C3 H3 127.7 . . ?
C2 C3 Fe1 66.20(17) . . ?
C2 C3 H3 126.6 . . ?
C4 C3 Fe1 70.97(19) . . ?
C4 C3 C2 106.8(3) . . ?
C4 C3 H3 126.6 . . ?
Fe1 C4 H4 127.9 . . ?
C3 C4 Fe1 68.43(18) . . ?
C3 C4 H4 125.6 . . ?
C3 C4 C5 108.8(3) . . ?
C5 C4 Fe1 69.68(18) . . ?
C5 C4 H4 125.6 . . ?
Fe1 C5 H5 128.0 . . ?
C4 C5 Fe1 69.87(18) . . ?
C4 C5 H5 125.9 . . ?
C6 C5 Fe1 67.75(16) . . ?
C6 C5 C4 108.1(3) . . ?
C6 C5 H5 125.9 . . ?
Fe1 C6 H6 127.0 . . ?
C2 C6 Fe1 66.81(16) . . ?
C2 C6 H6 126.4 . . ?
C5 C6 Fe1 71.38(17) . . ?
C5 C6 C2 107.3(3) . . ?
C5 C6 H6 126.4 . . ?
N2 C7 Fe1 121.7(2) . . ?
N2 C7 C8 124.3(3) . . ?
C8 C7 Fe1 72.24(17) . . ?
C11 C7 Fe1 71.02(17) . . ?
C11 C7 N2 125.5(3) . . ?
C11 C7 C8 110.2(3) . . ?
Si1 C8 Fe1 128.56(16) . . ?
C7 C8 Fe1 65.57(16) . . ?
C7 C8 Si1 131.2(2) . . ?
C9 C8 Fe1 69.91(17) . . ?
C9 C8 Si1 124.2(2) . . ?
C9 C8 C7 104.7(3) . . ?
Fe1 C9 H9 127.7 . . ?
C8 C9 Fe1 69.07(16) . . ?
C8 C9 H9 125.1 . . ?
C10 C9 Fe1 69.79(17) . . ?
C10 C9 C8 109.9(3) . . ?
C10 C9 H9 125.1 . . ?
Fe1 C10 H10 128.0 . . ?
C9 C10 Fe1 69.80(17) . . ?
C9 C10 H10 125.8 . . ?
C11 C10 Fe1 67.96(17) . . ?
C11 C10 C9 108.3(3) . . ?
C11 C10 H10 125.8 . . ?
Fe1 C11 H11 126.9 . . ?
C7 C11 Fe1 66.79(16) . . ?
C7 C11 H11 126.5 . . ?
C10 C11 Fe1 71.33(18) . . ?
C10 C11 C7 106.9(3) . . ?
C10 C11 H11 126.5 . . ?
N1 C12 H12A 108.1 . . ?
N1 C12 H12B 108.1 . . ?
N1 C12 C13 116.6(2) . . ?
H12A C12 H12B 107.3 . . ?
C13 C12 H12A 108.1 . . ?
C13 C12 H12B 108.1 . . ?
C14 C13 C12 111.6(3) . . ?
C14 C13 C15 109.0(3) . . ?
C15 C13 C12 105.4(3) . . ?
C16 C13 C12 110.6(3) . . ?
C16 C13 C14 111.0(3) . . ?
C16 C13 C15 109.1(3) . . ?
C13 C14 H14A 109.5 . . ?
C13 C14 H14B 109.5 . . ?
C13 C14 H14C 109.5 . . ?
H14A C14 H14B 109.5 . . ?
H14A C14 H14C 109.5 . . ?
H14B C14 H14C 109.5 . . ?
C13 C15 H15A 109.5 . . ?
C13 C15 H15B 109.5 . . ?
C13 C15 H15C 109.5 . . ?
H15A C15 H15B 109.5 . . ?
H15A C15 H15C 109.5 . . ?
H15B C15 H15C 109.5 . . ?
C13 C16 H16A 109.5 . . ?
C13 C16 H16B 109.5 . . ?
C13 C16 H16C 109.5 . . ?
H16A C16 H16B 109.5 . . ?
H16A C16 H16C 109.5 . . ?
H16B C16 H16C 109.5 . . ?
N2 C17 H17A 108.2 . . ?
N2 C17 H17B 108.2 . . ?
N2 C17 C18 116.4(2) . . ?
H17A C17 H17B 107.4 . . ?
C18 C17 H17A 108.2 . . ?
C18 C17 H17B 108.2 . . ?
C19 C18 C17 112.1(3) . . ?
C19 C18 C21 109.0(3) . . ?
C20 C18 C17 110.4(3) . . ?
C20 C18 C19 110.6(3) . . ?
C20 C18 C21 109.7(3) . . ?
C21 C18 C17 104.8(3) . . ?
C18 C19 H19A 109.5 . . ?
C18 C19 H19B 109.5 . . ?
C18 C19 H19C 109.5 . . ?
H19A C19 H19B 109.5 . . ?
H19A C19 H19C 109.5 . . ?
H19B C19 H19C 109.5 . . ?
C18 C20 H20A 109.5 . . ?
C18 C20 H20B 109.5 . . ?
C18 C20 H20C 109.5 . . ?
H20A C20 H20B 109.5 . . ?
H20A C20 H20C 109.5 . . ?
H20B C20 H20C 109.5 . . ?
C18 C21 H21A 109.5 . . ?
C18 C21 H21B 109.5 . . ?
C18 C21 H21C 109.5 . . ?
H21A C21 H21B 109.5 . . ?
H21A C21 H21C 109.5 . . ?
H21B C21 H21C 109.5 . . ?
Si1 C22 H22A 109.5 . . ?
Si1 C22 H22B 109.5 . . ?
Si1 C22 H22C 109.5 . . ?
H22A C22 H22B 109.5 . . ?
H22A C22 H22C 109.5 . . ?
H22B C22 H22C 109.5 . . ?
Si1 C23 H23A 109.5 . . ?
Si1 C23 H23B 109.5 . . ?
Si1 C23 H23C 109.5 . . ?
H23A C23 H23B 109.5 . . ?
H23A C23 H23C 109.5 . . ?
H23B C23 H23C 109.5 . . ?
Si1 C24 H24A 109.5 . . ?
Si1 C24 H24B 109.5 . . ?
Si1 C24 H24C 109.5 . . ?
H24A C24 H24B 109.5 . . ?
H24A C24 H24C 109.5 . . ?
H24B C24 H24C 109.5 . . ?
Cl1 C25 Cl2 112.5(2) . . ?
Cl1 C25 H25A 109.1 . . ?
Cl1 C25 H25B 109.1 . . ?
Cl2 C25 H25A 109.1 . . ?
Cl2 C25 H25B 109.1 . . ?
H25A C25 H25B 107.8 . . ?
F1 B1 F4 107.5(3) . . ?
F2 B1 F1 111.3(3) . . ?
F2 B1 F4 108.8(3) . . ?
F3 B1 F1 108.3(3) . . ?
F3 B1 F2 110.4(3) . . ?
F3 B1 F4 110.5(3) . . ?

loop_
_geom_bond_atom_site_label_1
_geom_bond_atom_site_label_2
_geom_bond_distance
_geom_bond_site_symmetry_2
_geom_bond_publ_flag
Fe1 C2 1.961(3) . ?
Fe1 C3 2.035(3) . ?
Fe1 C4 2.069(3) . ?
Fe1 C5 2.066(3) . ?
Fe1 C6 2.018(3) . ?
Fe1 C7 1.960(3) . ?
Fe1 C8 2.050(3) . ?
Fe1 C9 2.061(3) . ?
Fe1 C10 2.061(3) . ?
Fe1 C11 2.017(3) . ?
Si1 C8 1.874(3) . ?
Si1 C22 1.859(3) . ?
Si1 C23 1.864(3) . ?
Si1 C24 1.868(3) . ?
N1 C1 1.317(4) . ?
N1 C2 1.439(4) . ?
N1 C12 1.488(4) . ?
N2 C1 1.330(4) . ?
N2 C7 1.435(4) . ?
N2 C17 1.486(4) . ?
C1 H1 0.9500 . ?
C2 C3 1.436(4) . ?
C2 C6 1.431(4) . ?
C3 H3 0.9500 . ?
C3 C4 1.424(4) . ?
C4 H4 0.9500 . ?
C4 C5 1.430(5) . ?
C5 H5 0.9500 . ?
C5 C6 1.427(4) . ?
C6 H6 0.9500 . ?
C7 C8 1.446(4) . ?
C7 C11 1.432(4) . ?
C8 C9 1.441(4) . ?
C9 H9 0.9500 . ?
C9 C10 1.424(4) . ?
C10 H10 0.9500 . ?
C10 C11 1.419(4) . ?
C11 H11 0.9500 . ?
C12 H12A 0.9900 . ?
C12 H12B 0.9900 . ?
C12 C13 1.539(4) . ?
C13 C14 1.521(5) . ?
C13 C15 1.534(4) . ?
C13 C16 1.518(5) . ?
C14 H14A 0.9800 . ?
C14 H14B 0.9800 . ?
C14 H14C 0.9800 . ?
C15 H15A 0.9800 . ?
C15 H15B 0.9800 . ?
C15 H15C 0.9800 . ?
C16 H16A 0.9800 . ?
C16 H16B 0.9800 . ?
C16 H16C 0.9800 . ?
C17 H17A 0.9900 . ?
C17 H17B 0.9900 . ?
C17 C18 1.535(4) . ?
C18 C19 1.529(5) . ?
C18 C20 1.527(5) . ?
C18 C21 1.532(5) . ?
C19 H19A 0.9800 . ?
C19 H19B 0.9800 . ?
C19 H19C 0.9800 . ?
C20 H20A 0.9800 . ?
C20 H20B 0.9800 . ?
C20 H20C 0.9800 . ?
C21 H21A 0.9800 . ?
C21 H21B 0.9800 . ?
C21 H21C 0.9800 . ?
C22 H22A 0.9800 . ?
C22 H22B 0.9800 . ?
C22 H22C 0.9800 . ?
C23 H23A 0.9800 . ?
C23 H23B 0.9800 . ?
C23 H23C 0.9800 . ?
C24 H24A 0.9800 . ?
C24 H24B 0.9800 . ?
C24 H24C 0.9800 . ?
Cl1 C25 1.744(4) . ?
Cl2 C25 1.759(4) . ?
C25 H25A 0.9900 . ?
C25 H25B 0.9900 . ?
F1 B1 1.384(4) . ?
F2 B1 1.376(5) . ?
F3 B1 1.371(4) . ?
F4 B1 1.394(5) . ?
